data_1503921
loop_
_publ_author_name
'Clayden, Jonathan'
'Fletcher, Stephen P.'
'Rowbottom, S. J. M.'
'Helliwell, Madeleine'

_publ_contact_author
; 
    Madeleine Helliwell 
;
_publ_section_title
;
 Conformational preferences of a polar biaryl: a phase- and enantiomeric
 purity-dependent molecular hinge.
;
_journal_issue 11
_journal_name_full 'Organic letters'
_journal_page_first 2313
_journal_page_last 2316
_journal_paper_doi 10.1021/ol9006635
_journal_volume 11
_journal_year 2009
_chemical_formula_sum 'C21 H22 N O1.5 S'
_chemical_formula_weight 344.46
_chemical_name_systematic
; 
 ? 
;
_space_group_IT_number 144
_symmetry_cell_setting trigonal
_symmetry_space_group_name_Hall 'P 31'
_symmetry_space_group_name_H-M 'P 31'
_atom_sites_solution_hydrogens geom
_atom_sites_solution_primary direct
_atom_sites_solution_secondary difmap
_audit_creation_method SHELXL-97
_cell_angle_alpha 90.00
_cell_angle_beta 90.00
_cell_angle_gamma 120.00
_cell_formula_units_Z 6
_cell_length_a 9.7337(7)
_cell_length_b 9.7337(7)
_cell_length_c 32.624(5)
_cell_measurement_reflns_used 744
_cell_measurement_temperature 100(2)
_cell_measurement_theta_max 20.40
_cell_measurement_theta_min 2.42
_cell_volume 2676.8(5)
_computing_cell_refinement 'Bruker SMART'
_computing_data_collection 'Bruker SMART'
_computing_data_reduction 'Bruker SAINT'
_computing_molecular_graphics 'Bruker SHELXTL'
_computing_publication_material 'Bruker SHELXTL'
_computing_structure_refinement 'SHELXL-97 (Sheldrick, 1997)'
_computing_structure_solution 'SHELXS-97 (Sheldrick, 1990)'
_diffrn_ambient_temperature 100(2)
_diffrn_measured_fraction_theta_full 1.000
_diffrn_measured_fraction_theta_max 1.000
_diffrn_measurement_device_type 'CCD area detector'
_diffrn_measurement_method 'phi and omega scans'
_diffrn_radiation_monochromator graphite
_diffrn_radiation_source 'fine-focus sealed tube'
_diffrn_radiation_type MoK\a
_diffrn_radiation_wavelength 0.71073
_diffrn_reflns_av_R_equivalents 0.0546
_diffrn_reflns_av_sigmaI/netI 0.1175
_diffrn_reflns_limit_h_max 12
_diffrn_reflns_limit_h_min -7
_diffrn_reflns_limit_k_max 11
_diffrn_reflns_limit_k_min -12
_diffrn_reflns_limit_l_max 40
_diffrn_reflns_limit_l_min -35
_diffrn_reflns_number 12347
_diffrn_reflns_theta_full 26.38
_diffrn_reflns_theta_max 26.38
_diffrn_reflns_theta_min 1.25
_exptl_absorpt_coefficient_mu 0.192
_exptl_absorpt_correction_type none
_exptl_crystal_colour colourless
_exptl_crystal_density_diffrn 1.282
_exptl_crystal_density_method 'not measured'
_exptl_crystal_description irregular
_exptl_crystal_F_000 1098
_exptl_crystal_size_max 0.50
_exptl_crystal_size_mid 0.45
_exptl_crystal_size_min 0.25
_refine_diff_density_max 0.387
_refine_diff_density_min -0.370
_refine_diff_density_rms 0.050
_refine_ls_abs_structure_details 'Flack H D (1983), Acta Cryst. A39, 876-881'
_refine_ls_abs_structure_Flack 0.00(8)
_refine_ls_extinction_method none
_refine_ls_goodness_of_fit_ref 0.869
_refine_ls_hydrogen_treatment constr
_refine_ls_matrix_type full
_refine_ls_number_parameters 449
_refine_ls_number_reflns 6283
_refine_ls_number_restraints 1
_refine_ls_restrained_S_all 0.869
_refine_ls_R_factor_all 0.0625
_refine_ls_R_factor_gt 0.0467
_refine_ls_shift/su_max 0.001
_refine_ls_shift/su_mean 0.000
_refine_ls_structure_factor_coef Fsqd
_refine_ls_weighting_details 'calc w=1/[\s^2^(Fo^2^)+(0.0174P)^2^+0.0000P] where P=(Fo^2^+2Fc^2^)/3'
_refine_ls_weighting_scheme calc
_refine_ls_wR_factor_gt 0.0768
_refine_ls_wR_factor_ref 0.0803
_reflns_number_gt 4864
_reflns_number_total 6283
_reflns_threshold_expression >2sigma(I)
_cod_data_source_file ol9006635_si_003.cif
_cod_data_source_block s3059m
_cod_depositor_comments
;
The following automatic conversions were performed:

'_symmetry_cell_setting' value 'Trigonal' changed to 'trigonal'
according to /home/saulius/struct/CIF-dictionaries/cif_core.dic
dictionary named 'cif_core.dic' version 2.4.2 from 2011-04-26.

Automatic conversion script
Id: cif_fix_values 1715 2011-07-08 13:25:40Z adriana 
;
_cod_original_cell_volume 2676.9(5)
_cod_original_sg_symbol_H-M P3(1)
_cod_original_formula_sum 'C21 H22 N O1.50 S'
_cod_database_code 1503921

loop_
_symmetry_equiv_pos_as_xyz
'x, y, z'
'-y, x-y, z+1/3'
'-x+y, -x, z+2/3'

loop_
_atom_site_label
_atom_site_type_symbol
_atom_site_fract_x
_atom_site_fract_y
_atom_site_fract_z
_atom_site_U_iso_or_equiv
_atom_site_adp_type
_atom_site_occupancy
_atom_site_symmetry_multiplicity
_atom_site_calc_flag
_atom_site_refinement_flags
S1 S 0.05924(14) 0.21280(14) 0.84783(3) 0.0234(3) Uani 1 1 d .
O1 O 0.2185(4) 0.2253(4) 0.84735(10) 0.0320(9) Uani 1 1 d .
N1 N -0.3538(4) 0.0530(4) 0.84402(12) 0.0244(9) Uani 1 1 d .
C1 C -0.0411(6) 0.1079(5) 0.89374(13) 0.0228(11) Uani 1 1 d .
C2 C -0.2006(5) -0.0039(5) 0.89203(14) 0.0202(11) Uani 1 1 d .
C3 C -0.2734(6) -0.0807(6) 0.92861(14) 0.0253(11) Uani 1 1 d .
H3 H -0.3830 -0.1583 0.9284 0.030 Uiso 1 1 calc R
C4 C -0.1902(6) -0.0469(6) 0.96536(14) 0.0244(11) Uani 1 1 d .
H4 H -0.2426 -0.1001 0.9898 0.029 Uiso 1 1 calc R
C5 C -0.0300(6) 0.0651(6) 0.96588(14) 0.0249(12) Uani 1 1 d .
H5 H 0.0275 0.0885 0.9909 0.030 Uiso 1 1 calc R
C6 C 0.0467(6) 0.1431(5) 0.93041(13) 0.0239(11) Uani 1 1 d .
H6 H 0.1568 0.2191 0.9307 0.029 Uiso 1 1 calc R
C7 C -0.2939(6) -0.0418(5) 0.85285(13) 0.0219(11) Uani 1 1 d .
C8 C -0.3181(6) -0.1704(5) 0.82897(13) 0.0222(11) Uani 1 1 d .
C9 C -0.4109(5) -0.1982(5) 0.79416(13) 0.0248(11) Uani 1 1 d .
H9 H -0.4324 -0.2848 0.7767 0.030 Uiso 1 1 calc R
C10 C -0.4717(6) -0.1022(6) 0.78471(14) 0.0292(13) Uani 1 1 d .
H10 H -0.5348 -0.1223 0.7608 0.035 Uiso 1 1 calc R
C11 C -0.4415(5) 0.0233(5) 0.80982(13) 0.0234(11) Uani 1 1 d .
C12 C -0.2412(6) -0.2679(6) 0.84055(13) 0.0301(12) Uani 1 1 d .
H12A H -0.1249 -0.2007 0.8373 0.036 Uiso 1 1 calc R
H12B H -0.2628 -0.2970 0.8699 0.036 Uiso 1 1 calc R
C13 C -0.2966(6) -0.4187(6) 0.81568(13) 0.0352(12) Uani 1 1 d .
H13A H -0.4110 -0.4883 0.8194 0.053 Uiso 1 1 calc R
H13B H -0.2408 -0.4734 0.8250 0.053 Uiso 1 1 calc R
H13C H -0.2736 -0.3915 0.7866 0.053 Uiso 1 1 calc R
C14 C -0.5051(6) 0.1330(5) 0.80155(14) 0.0347(13) Uani 1 1 d .
H14A H -0.5863 0.1150 0.8220 0.052 Uiso 1 1 calc R
H14B H -0.5520 0.1123 0.7741 0.052 Uiso 1 1 calc R
H14C H -0.4185 0.2432 0.8032 0.052 Uiso 1 1 calc R
C15 C 0.0919(6) 0.4039(5) 0.86423(13) 0.0213(11) Uani 1 1 d .
C16 C -0.0320(5) 0.4263(5) 0.87519(13) 0.0248(11) Uani 1 1 d .
H16 H -0.1373 0.3387 0.8756 0.030 Uiso 1 1 calc R
C17 C -0.0038(6) 0.5743(6) 0.88546(16) 0.0303(12) Uani 1 1 d .
H17 H -0.0903 0.5880 0.8933 0.036 Uiso 1 1 calc R
C18 C 0.1464(6) 0.7037(6) 0.88475(14) 0.0233(12) Uani 1 1 d .
C19 C 0.2716(6) 0.6823(6) 0.87353(14) 0.0298(12) Uani 1 1 d .
H19 H 0.3763 0.7707 0.8729 0.036 Uiso 1 1 calc R
C20 C 0.2456(6) 0.5338(6) 0.86325(15) 0.0270(12) Uani 1 1 d .
H20 H 0.3320 0.5200 0.8555 0.032 Uiso 1 1 calc R
C21 C 0.1768(6) 0.8665(6) 0.89603(16) 0.0375(14) Uani 1 1 d .
H21A H 0.2747 0.9217 0.9122 0.056 Uiso 1 1 calc R
H21B H 0.0877 0.8570 0.9123 0.056 Uiso 1 1 calc R
H21C H 0.1879 0.9270 0.8710 0.056 Uiso 1 1 calc R
S2 S 0.59464(15) 0.51605(15) 0.70043(3) 0.0270(3) Uani 1 1 d .
O2 O 0.4371(4) 0.3699(4) 0.69850(10) 0.0338(9) Uani 1 1 d .
N2 N 0.9706(5) 0.7506(5) 0.71251(11) 0.0272(10) Uani 1 1 d .
C22 C 0.7058(6) 0.5101(5) 0.65733(13) 0.0240(11) Uani 1 1 d .
C23 C 0.8610(6) 0.5429(5) 0.66260(14) 0.0263(12) Uani 1 1 d .
C24 C 0.9396(6) 0.5252(5) 0.62909(14) 0.0288(12) Uani 1 1 d .
H24 H 1.0449 0.5447 0.6319 0.035 Uiso 1 1 calc R
C25 C 0.8639(6) 0.4797(6) 0.59199(15) 0.0331(13) Uani 1 1 d .
H25 H 0.9196 0.4713 0.5691 0.040 Uiso 1 1 calc R
C26 C 0.7110(7) 0.4460(5) 0.58694(14) 0.0300(13) Uani 1 1 d .
H26 H 0.6609 0.4139 0.5609 0.036 Uiso 1 1 calc R
C27 C 0.6298(6) 0.4591(5) 0.62005(13) 0.0255(11) Uani 1 1 d .
H27 H 0.5223 0.4331 0.6172 0.031 Uiso 1 1 calc R
C28 C 0.9500(6) 0.6074(5) 0.70230(13) 0.0203(11) Uani 1 1 d .
C29 C 1.0061(6) 0.5274(6) 0.72638(14) 0.0284(12) Uani 1 1 d .
C30 C 1.0901(6) 0.6068(6) 0.76120(15) 0.0331(13) Uani 1 1 d .
H30 H 1.1330 0.5583 0.7782 0.040 Uiso 1 1 calc R
C31 C 1.1131(6) 0.7526(6) 0.77171(13) 0.0299(12) Uani 1 1 d .
H31 H 1.1705 0.8048 0.7958 0.036 Uiso 1 1 calc R
C32 C 1.0507(6) 0.8230(6) 0.74655(13) 0.0261(11) Uani 1 1 d .
C33 C 0.9680(6) 0.3583(6) 0.71735(15) 0.0361(14) Uani 1 1 d .
H33A H 0.9397 0.3346 0.6880 0.043 Uiso 1 1 calc R
H33B H 1.0637 0.3497 0.7224 0.043 Uiso 1 1 calc R
C34 C 0.8375(7) 0.2411(6) 0.74247(16) 0.0542(16) Uani 1 1 d .
H34A H 0.8603 0.2700 0.7715 0.081 Uiso 1 1 calc R
H34B H 0.8257 0.1362 0.7380 0.081 Uiso 1 1 calc R
H34C H 0.7390 0.2386 0.7348 0.081 Uiso 1 1 calc R
C35 C 1.0693(6) 0.9811(6) 0.75545(14) 0.0416(13) Uani 1 1 d .
H35A H 1.1442 1.0591 0.7359 0.062 Uiso 1 1 calc R
H35B H 1.1097 1.0132 0.7834 0.062 Uiso 1 1 calc R
H35C H 0.9662 0.9754 0.7529 0.062 Uiso 1 1 calc R
C36 C 0.5640(6) 0.6760(6) 0.68395(13) 0.0237(11) Uani 1 1 d .
C37 C 0.6919(6) 0.8215(6) 0.67440(15) 0.0314(13) Uani 1 1 d .
H37 H 0.7964 0.8371 0.6744 0.038 Uiso 1 1 calc R
C38 C 0.6654(6) 0.9456(6) 0.66473(15) 0.0291(12) Uani 1 1 d .
H38 H 0.7533 1.0457 0.6576 0.035 Uiso 1 1 calc R
C39 C 0.5152(6) 0.9277(6) 0.66520(14) 0.0245(11) Uani 1 1 d .
C40 C 0.3894(6) 0.7778(6) 0.67489(14) 0.0314(13) Uani 1 1 d .
H40 H 0.2846 0.7613 0.6750 0.038 Uiso 1 1 calc R
C41 C 0.4124(6) 0.6518(7) 0.68433(15) 0.0359(13) Uani 1 1 d .
H41 H 0.3249 0.5507 0.6909 0.043 Uiso 1 1 calc R
C42 C 0.4866(6) 1.0630(6) 0.65656(14) 0.0368(12) Uani 1 1 d .
H42A H 0.4325 1.0457 0.6301 0.055 Uiso 1 1 calc R
H42B H 0.5883 1.1625 0.6556 0.055 Uiso 1 1 calc R
H42C H 0.4203 1.0691 0.6783 0.055 Uiso 1 1 calc R
O1S O 0.3070(6) 0.3972(5) 0.77046(18) 0.0862(15) Uani 1 1 d .
H1S H 0.2808 0.3467 0.7930 0.129 Uiso 1 1 d R
H2S H 0.3450 0.3592 0.7469 0.129 Uiso 1 1 d R

loop_
_atom_site_aniso_label
_atom_site_aniso_U_11
_atom_site_aniso_U_22
_atom_site_aniso_U_33
_atom_site_aniso_U_23
_atom_site_aniso_U_13
_atom_site_aniso_U_12
S1 0.0298(8) 0.0214(7) 0.0175(6) -0.0029(5) 0.0012(5) 0.0117(6)
O1 0.038(2) 0.031(2) 0.0295(18) 0.0026(16) 0.0108(16) 0.0194(18)
N1 0.028(2) 0.022(2) 0.0226(19) 0.0004(17) -0.0011(18) 0.012(2)
C1 0.034(3) 0.017(3) 0.017(2) 0.003(2) 0.008(2) 0.013(2)
C2 0.028(3) 0.015(2) 0.019(2) -0.004(2) -0.002(2) 0.012(2)
C3 0.024(3) 0.020(3) 0.023(2) 0.002(2) 0.003(2) 0.004(2)
C4 0.034(3) 0.026(3) 0.012(2) 0.0000(19) 0.002(2) 0.014(3)
C5 0.037(3) 0.028(3) 0.020(3) -0.001(2) -0.009(2) 0.024(3)
C6 0.029(3) 0.022(3) 0.023(2) -0.004(2) -0.007(2) 0.014(2)
C7 0.024(3) 0.019(3) 0.019(2) 0.0022(19) 0.002(2) 0.009(2)
C8 0.029(3) 0.021(3) 0.015(2) -0.0042(19) 0.000(2) 0.012(2)
C9 0.031(3) 0.020(3) 0.023(2) -0.006(2) -0.004(2) 0.013(2)
C10 0.026(3) 0.035(3) 0.019(2) 0.001(2) -0.008(2) 0.010(3)
C11 0.025(3) 0.023(3) 0.022(2) -0.001(2) -0.005(2) 0.012(2)
C12 0.040(3) 0.040(3) 0.022(3) -0.010(2) -0.012(2) 0.029(3)
C13 0.040(3) 0.033(3) 0.034(3) -0.009(2) -0.002(2) 0.019(3)
C14 0.035(3) 0.029(3) 0.036(3) 0.000(2) -0.012(2) 0.013(3)
C15 0.032(3) 0.019(3) 0.011(2) -0.0028(19) -0.004(2) 0.011(3)
C16 0.018(3) 0.024(3) 0.027(3) 0.005(2) 0.007(2) 0.006(2)
C17 0.030(3) 0.023(3) 0.041(3) -0.006(2) -0.006(2) 0.015(3)
C18 0.029(3) 0.021(3) 0.018(3) -0.003(2) -0.005(2) 0.012(2)
C19 0.019(3) 0.024(3) 0.034(3) 0.003(2) -0.003(2) 0.001(2)
C20 0.030(3) 0.025(3) 0.028(3) 0.008(2) -0.001(2) 0.016(3)
C21 0.043(3) 0.033(3) 0.039(3) -0.005(2) -0.006(3) 0.021(3)
S2 0.0390(9) 0.0266(8) 0.0178(6) -0.0013(6) -0.0029(6) 0.0182(7)
O2 0.043(2) 0.024(2) 0.0298(19) -0.0012(16) 0.0031(17) 0.0130(19)
N2 0.030(3) 0.032(2) 0.022(2) -0.0026(18) -0.0036(18) 0.018(2)
C22 0.037(3) 0.021(3) 0.018(2) -0.0048(19) -0.002(2) 0.017(3)
C23 0.037(3) 0.016(3) 0.020(3) 0.006(2) 0.002(2) 0.008(2)
C24 0.039(3) 0.024(3) 0.024(3) -0.003(2) 0.002(2) 0.016(3)
C25 0.052(4) 0.023(3) 0.017(2) 0.001(2) 0.012(3) 0.013(3)
C26 0.056(4) 0.018(3) 0.015(2) -0.002(2) -0.010(2) 0.018(3)
C27 0.027(3) 0.026(3) 0.024(3) 0.003(2) -0.005(2) 0.014(2)
C28 0.020(3) 0.021(3) 0.015(2) -0.002(2) 0.0012(19) 0.006(2)
C29 0.034(3) 0.023(3) 0.027(3) -0.002(2) -0.001(2) 0.013(2)
C30 0.040(3) 0.037(3) 0.024(3) 0.007(3) -0.004(2) 0.020(3)
C31 0.035(3) 0.031(3) 0.019(2) -0.007(2) -0.008(2) 0.012(3)
C32 0.035(3) 0.024(3) 0.021(2) -0.006(2) -0.004(2) 0.016(2)
C33 0.049(4) 0.036(3) 0.029(3) 0.004(3) 0.001(3) 0.026(3)
C34 0.074(5) 0.033(3) 0.049(3) 0.006(3) 0.004(3) 0.022(3)
C35 0.048(4) 0.043(4) 0.038(3) -0.013(3) -0.011(3) 0.026(3)
C36 0.035(3) 0.028(3) 0.015(2) -0.007(2) -0.006(2) 0.020(3)
C37 0.024(3) 0.032(3) 0.033(3) -0.001(2) -0.001(2) 0.011(3)
C38 0.033(3) 0.023(3) 0.030(3) 0.004(2) 0.000(2) 0.014(3)
C39 0.035(3) 0.026(3) 0.016(2) -0.005(2) -0.005(2) 0.018(3)
C40 0.029(3) 0.040(3) 0.030(3) -0.005(2) -0.004(2) 0.021(3)
C41 0.035(3) 0.036(4) 0.030(3) 0.004(3) 0.007(2) 0.013(3)
C42 0.041(4) 0.041(3) 0.031(3) 0.001(3) 0.000(3) 0.023(3)
O1S 0.094(4) 0.087(4) 0.066(3) 0.012(3) 0.014(3) 0.037(3)

loop_
_atom_type_symbol
_atom_type_description
_atom_type_scat_dispersion_real
_atom_type_scat_dispersion_imag
_atom_type_scat_source
C C 0.0033 0.0016 'International Tables Vol C Tables 4.2.6.8 and 6.1.1.4'
H H 0.0000 0.0000 'International Tables Vol C Tables 4.2.6.8 and 6.1.1.4'
N N 0.0061 0.0033 'International Tables Vol C Tables 4.2.6.8 and 6.1.1.4'
O O 0.0106 0.0060 'International Tables Vol C Tables 4.2.6.8 and 6.1.1.4'
S S 0.1246 0.1234 'International Tables Vol C Tables 4.2.6.8 and 6.1.1.4'

loop_
_geom_angle_atom_site_label_1
_geom_angle_atom_site_label_2
_geom_angle_atom_site_label_3
_geom_angle
O1 S1 C1 107.5(2)
O1 S1 C15 106.2(2)
C1 S1 C15 96.0(2)
C11 N1 C7 118.4(4)
C2 C1 C6 122.1(4)
C2 C1 S1 119.3(3)
C6 C1 S1 118.5(4)
C1 C2 C3 117.1(4)
C1 C2 C7 122.1(4)
C3 C2 C7 120.8(4)
C4 C3 C2 122.0(4)
C4 C3 H3 119.0
C2 C3 H3 119.0
C5 C4 C3 119.3(4)
C5 C4 H4 120.3
C3 C4 H4 120.3
C6 C5 C4 120.6(4)
C6 C5 H5 119.7
C4 C5 H5 119.7
C5 C6 C1 118.8(4)
C5 C6 H6 120.6
C1 C6 H6 120.6
N1 C7 C8 124.1(4)
N1 C7 C2 115.4(4)
C8 C7 C2 120.4(4)
C7 C8 C9 115.7(4)
C7 C8 C12 120.5(4)
C9 C8 C12 123.8(4)
C10 C9 C8 120.8(4)
C10 C9 H9 119.6
C8 C9 H9 119.6
C9 C10 C11 119.9(4)
C9 C10 H10 120.0
C11 C10 H10 120.0
N1 C11 C10 121.1(4)
N1 C11 C14 116.0(4)
C10 C11 C14 122.9(4)
C13 C12 C8 115.0(4)
C13 C12 H12A 108.5
C8 C12 H12A 108.5
C13 C12 H12B 108.5
C8 C12 H12B 108.5
H12A C12 H12B 107.5
C12 C13 H13A 109.5
C12 C13 H13B 109.5
H13A C13 H13B 109.5
C12 C13 H13C 109.5
H13A C13 H13C 109.5
H13B C13 H13C 109.5
C11 C14 H14A 109.5
C11 C14 H14B 109.5
H14A C14 H14B 109.5
C11 C14 H14C 109.5
H14A C14 H14C 109.5
H14B C14 H14C 109.5
C16 C15 C20 119.4(5)
C16 C15 S1 121.6(4)
C20 C15 S1 118.9(4)
C17 C16 C15 120.0(4)
C17 C16 H16 120.0
C15 C16 H16 120.0
C16 C17 C18 121.5(5)
C16 C17 H17 119.2
C18 C17 H17 119.2
C17 C18 C19 118.8(5)
C17 C18 C21 121.3(5)
C19 C18 C21 119.9(4)
C20 C19 C18 120.5(5)
C20 C19 H19 119.7
C18 C19 H19 119.7
C19 C20 C15 119.7(5)
C19 C20 H20 120.1
C15 C20 H20 120.1
C18 C21 H21A 109.5
C18 C21 H21B 109.5
H21A C21 H21B 109.5
C18 C21 H21C 109.5
H21A C21 H21C 109.5
H21B C21 H21C 109.5
O2 S2 C22 106.7(2)
O2 S2 C36 106.1(2)
C22 S2 C36 99.0(2)
C32 N2 C28 119.8(4)
C27 C22 C23 121.1(4)
C27 C22 S2 118.6(4)
C23 C22 S2 120.0(3)
C22 C23 C24 118.4(4)
C22 C23 C28 122.2(4)
C24 C23 C28 119.2(5)
C25 C24 C23 119.6(5)
C25 C24 H24 120.2
C23 C24 H24 120.2
C26 C25 C24 122.0(5)
C26 C25 H25 119.0
C24 C25 H25 119.0
C25 C26 C27 119.3(4)
C25 C26 H26 120.4
C27 C26 H26 120.4
C22 C27 C26 119.6(5)
C22 C27 H27 120.2
C26 C27 H27 120.2
N2 C28 C29 122.7(4)
N2 C28 C23 113.6(4)
C29 C28 C23 123.7(4)
C30 C29 C28 115.9(4)
C30 C29 C33 121.1(4)
C28 C29 C33 122.8(4)
C31 C30 C29 121.9(5)
C31 C30 H30 119.0
C29 C30 H30 119.0
C30 C31 C32 118.7(4)
C30 C31 H31 120.7
C32 C31 H31 120.7
N2 C32 C31 120.9(4)
N2 C32 C35 116.4(4)
C31 C32 C35 122.6(4)
C34 C33 C29 112.4(5)
C34 C33 H33A 109.1
C29 C33 H33A 109.1
C34 C33 H33B 109.1
C29 C33 H33B 109.1
H33A C33 H33B 107.9
C33 C34 H34A 109.5
C33 C34 H34B 109.5
H34A C34 H34B 109.5
C33 C34 H34C 109.5
H34A C34 H34C 109.5
H34B C34 H34C 109.5
C32 C35 H35A 109.5
C32 C35 H35B 109.5
H35A C35 H35B 109.5
C32 C35 H35C 109.5
H35A C35 H35C 109.5
H35B C35 H35C 109.5
C41 C36 C37 121.4(5)
C41 C36 S2 118.4(4)
C37 C36 S2 120.0(4)
C36 C37 C38 118.7(5)
C36 C37 H37 120.7
C38 C37 H37 120.7
C39 C38 C37 122.1(5)
C39 C38 H38 119.0
C37 C38 H38 119.0
C38 C39 C40 117.0(5)
C38 C39 C42 122.3(5)
C40 C39 C42 120.6(5)
C41 C40 C39 122.0(5)
C41 C40 H40 119.0
C39 C40 H40 119.0
C36 C41 C40 118.8(5)
C36 C41 H41 120.6
C40 C41 H41 120.6
C39 C42 H42A 109.5
C39 C42 H42B 109.5
H42A C42 H42B 109.5
C39 C42 H42C 109.5
H42A C42 H42C 109.5
H42B C42 H42C 109.5
H1S O1S H2S 120.7

loop_
_geom_bond_atom_site_label_1
_geom_bond_atom_site_label_2
_geom_bond_distance
S1 O1 1.493(3)
S1 C1 1.801(4)
S1 C15 1.805(5)
N1 C11 1.346(5)
N1 C7 1.346(5)
C1 C2 1.382(6)
C1 C6 1.409(6)
C2 C3 1.398(7)
C2 C7 1.503(6)
C3 C4 1.391(6)
C3 H3 0.9500
C4 C5 1.386(7)
C4 H4 0.9500
C5 C6 1.381(6)
C5 H5 0.9500
C6 H6 0.9500
C7 C8 1.391(6)
C8 C9 1.391(6)
C8 C12 1.522(6)
C9 C10 1.367(7)
C9 H9 0.9500
C10 C11 1.375(7)
C10 H10 0.9500
C11 C14 1.503(6)
C12 C13 1.520(6)
C12 H12A 0.9900
C12 H12B 0.9900
C13 H13A 0.9800
C13 H13B 0.9800
C13 H13C 0.9800
C14 H14A 0.9800
C14 H14B 0.9800
C14 H14C 0.9800
C15 C16 1.376(6)
C15 C20 1.395(6)
C16 C17 1.367(6)
C16 H16 0.9500
C17 C18 1.373(7)
C17 H17 0.9500
C18 C19 1.383(7)
C18 C21 1.506(7)
C19 C20 1.379(7)
C19 H19 0.9500
C20 H20 0.9500
C21 H21A 0.9800
C21 H21B 0.9800
C21 H21C 0.9800
S2 O2 1.483(4)
S2 C22 1.793(5)
S2 C36 1.807(5)
N2 C32 1.337(5)
N2 C28 1.347(5)
C22 C27 1.380(6)
C22 C23 1.390(7)
C23 C24 1.393(7)
C23 C28 1.509(6)
C24 C25 1.370(7)
C24 H24 0.9500
C25 C26 1.365(7)
C25 H25 0.9500
C26 C27 1.381(6)
C26 H26 0.9500
C27 H27 0.9500
C28 C29 1.395(6)
C29 C30 1.387(7)
C29 C33 1.525(7)
C30 C31 1.365(6)
C30 H30 0.9500
C31 C32 1.389(6)
C31 H31 0.9500
C32 C35 1.486(6)
C33 C34 1.462(7)
C33 H33A 0.9900
C33 H33B 0.9900
C34 H34A 0.9800
C34 H34B 0.9800
C34 H34C 0.9800
C35 H35A 0.9800
C35 H35B 0.9800
C35 H35C 0.9800
C36 C41 1.373(6)
C36 C37 1.375(7)
C37 C38 1.391(7)
C37 H37 0.9500
C38 C39 1.384(6)
C38 H38 0.9500
C39 C40 1.394(7)
C39 C42 1.502(6)
C40 C41 1.387(7)
C40 H40 0.9500
C41 H41 0.9500
C42 H42A 0.9800
C42 H42B 0.9800
C42 H42C 0.9800
O1S H1S 0.8507
O1S H2S 1.0021

loop_
_geom_hbond_atom_site_label_D
_geom_hbond_atom_site_label_H
_geom_hbond_atom_site_label_A
_geom_hbond_distance_DH
_geom_hbond_distance_HA
_geom_hbond_distance_DA
_geom_hbond_angle_DHA
O1S H2S S2 1.00 2.61 3.341(6) 129.6
O1S H2S O2 1.00 1.79 2.743(6) 157.2
O1S H1S S1 0.85 2.60 3.328(6) 145.1
O1S H1S O1 0.85 2.05 2.897(6) 179.9

loop_
_geom_torsion_atom_site_label_1
_geom_torsion_atom_site_label_2
_geom_torsion_atom_site_label_3
_geom_torsion_atom_site_label_4
_geom_torsion
O1 S1 C1 C2 -139.1(3)
C15 S1 C1 C2 111.8(4)
O1 S1 C1 C6 40.9(4)
C15 S1 C1 C6 -68.2(4)
C6 C1 C2 C3 0.8(6)
S1 C1 C2 C3 -179.3(4)
C6 C1 C2 C7 -179.8(4)
S1 C1 C2 C7 0.2(6)
C1 C2 C3 C4 0.1(7)
C7 C2 C3 C4 -179.4(4)
C2 C3 C4 C5 -0.5(7)
C3 C4 C5 C6 0.2(7)
C4 C5 C6 C1 0.6(7)
C2 C1 C6 C5 -1.1(7)
S1 C1 C6 C5 178.9(3)
C11 N1 C7 C8 -0.6(7)
C11 N1 C7 C2 -178.6(4)
C1 C2 C7 N1 -85.6(5)
C3 C2 C7 N1 93.8(5)
C1 C2 C7 C8 96.3(6)
C3 C2 C7 C8 -84.2(6)
N1 C7 C8 C9 -0.2(7)
C2 C7 C8 C9 177.7(4)
N1 C7 C8 C12 177.9(5)
C2 C7 C8 C12 -4.2(7)
C7 C8 C9 C10 0.5(7)
C12 C8 C9 C10 -177.5(5)
C8 C9 C10 C11 -0.1(7)
C7 N1 C11 C10 1.0(7)
C7 N1 C11 C14 180.0(4)
C9 C10 C11 N1 -0.7(7)
C9 C10 C11 C14 -179.6(4)
C7 C8 C12 C13 171.3(4)
C9 C8 C12 C13 -10.7(7)
O1 S1 C15 C16 -168.1(4)
C1 S1 C15 C16 -57.9(4)
O1 S1 C15 C20 16.0(4)
C1 S1 C15 C20 126.2(4)
C20 C15 C16 C17 -0.8(7)
S1 C15 C16 C17 -176.7(4)
C15 C16 C17 C18 0.7(8)
C16 C17 C18 C19 -0.3(8)
C16 C17 C18 C21 179.9(5)
C17 C18 C19 C20 0.0(7)
C21 C18 C19 C20 179.8(4)
C18 C19 C20 C15 -0.1(7)
C16 C15 C20 C19 0.5(7)
S1 C15 C20 C19 176.5(4)
O2 S2 C22 C27 41.3(4)
C36 S2 C22 C27 -68.5(4)
O2 S2 C22 C23 -133.0(4)
C36 S2 C22 C23 117.1(4)
C27 C22 C23 C24 0.9(7)
S2 C22 C23 C24 175.1(3)
C27 C22 C23 C28 176.5(4)
S2 C22 C23 C28 -9.2(6)
C22 C23 C24 C25 1.3(7)
C28 C23 C24 C25 -174.4(4)
C23 C24 C25 C26 -2.0(7)
C24 C25 C26 C27 0.5(7)
C23 C22 C27 C26 -2.5(7)
S2 C22 C27 C26 -176.8(3)
C25 C26 C27 C22 1.8(7)
C32 N2 C28 C29 1.5(7)
C32 N2 C28 C23 -178.5(4)
C22 C23 C28 N2 -62.1(6)
C24 C23 C28 N2 113.5(5)
C22 C23 C28 C29 117.9(6)
C24 C23 C28 C29 -66.5(6)
N2 C28 C29 C30 -2.1(8)
C23 C28 C29 C30 177.9(4)
N2 C28 C29 C33 173.3(5)
C23 C28 C29 C33 -6.7(8)
C28 C29 C30 C31 1.5(8)
C33 C29 C30 C31 -174.0(5)
C29 C30 C31 C32 -0.3(8)
C28 N2 C32 C31 -0.1(7)
C28 N2 C32 C35 179.5(4)
C30 C31 C32 N2 -0.4(7)
C30 C31 C32 C35 179.9(5)
C30 C29 C33 C34 76.8(7)
C28 C29 C33 C34 -98.5(6)
O2 S2 C36 C41 18.2(4)
C22 S2 C36 C41 128.5(4)
O2 S2 C36 C37 -166.8(4)
C22 S2 C36 C37 -56.4(4)
C41 C36 C37 C38 -0.4(8)
S2 C36 C37 C38 -175.3(4)
C36 C37 C38 C39 1.3(8)
C37 C38 C39 C40 -1.5(8)
C37 C38 C39 C42 177.3(5)
C38 C39 C40 C41 1.0(8)
C42 C39 C40 C41 -177.9(4)
C37 C36 C41 C40 -0.1(8)
S2 C36 C41 C40 174.9(4)
C39 C40 C41 C36 -0.2(8)
